data_1501734
loop_
_publ_author_name
'Naumov, Pan\<ce'
'Ishizawa, Nobuo'
'Wang, Jun'
'Pejov, Ljup\<co'
'Pumera, Martin'
'Lee, Sang Cheol'

_publ_section_title
;
 On the origin of the solid-state thermochromism and thermal fatigue of
 polycyclic overcrowded enes.
;
_journal_issue 30
_journal_name_full 'The journal of physical chemistry. A'
_journal_page_first 8563
_journal_page_last 8570
_journal_paper_doi 10.1021/jp2040339
_journal_volume 115
_journal_year 2011
_chemical_formula_moiety 'C22 H12 O2 S'
_chemical_formula_sum 'C22 H12 O2 S'
_chemical_formula_weight 340.38
_chemical_name_systematic
;
 2-(thioxanthen-9-ylidene)indane-1,3-dione
;
_space_group_IT_number 14
_symmetry_cell_setting monoclinic
_symmetry_space_group_name_Hall '-P 2yn'
_symmetry_space_group_name_H-M 'P 1 21/n 1'
_atom_sites_solution_hydrogens geom
_atom_sites_solution_primary direct
_atom_sites_solution_secondary difmap
_audit_creation_method 'Manual editing of SHELXL-97'
_cell_angle_alpha 90.00
_cell_angle_beta 94.236(4)
_cell_angle_gamma 90.00
_cell_formula_units_Z 4
_cell_length_a 9.5862(5)
_cell_length_b 8.1401(4)
_cell_length_c 21.2445(12)
_cell_measurement_temperature 400(2)
_cell_volume 1653.24(15)
_computing_cell_refinement 'APEX2-W2K/NT (Bruker, 2006)'
_computing_data_collection 'APEX2-W2K/NT (Bruker, 2006)'
_computing_data_reduction 'APEX2-W2K/NT (Bruker, 2006)'
_computing_molecular_graphics 'DIAMOND (Brandenburg, 2005)'
_computing_publication_material 'WinGX (Farrugia, 1999)'
_computing_structure_refinement 'SHELXL-97 (Sheldrick, 2008)'
_computing_structure_solution 'SHELXS-97 (Sheldrick, 2008)'
_diffrn_ambient_temperature 400(2)
_diffrn_measured_fraction_theta_full 1.000
_diffrn_measured_fraction_theta_max 1.000
_diffrn_measurement_device_type 'Bruker APEX diffractometer'
_diffrn_measurement_method '\w scans'
_diffrn_radiation_monochromator graphite
_diffrn_radiation_source 'sealed tube'
_diffrn_radiation_type MoK\a
_diffrn_radiation_wavelength 0.71073
_diffrn_reflns_av_R_equivalents 0.0676
_diffrn_reflns_av_sigmaI/netI 0.0779
_diffrn_reflns_limit_h_max 10
_diffrn_reflns_limit_h_min -9
_diffrn_reflns_limit_k_max 9
_diffrn_reflns_limit_k_min -8
_diffrn_reflns_limit_l_max 23
_diffrn_reflns_limit_l_min -23
_diffrn_reflns_number 7039
_diffrn_reflns_theta_full 23.26
_diffrn_reflns_theta_max 23.26
_diffrn_reflns_theta_min 1.92
_exptl_absorpt_coefficient_mu 0.207
_exptl_absorpt_correction_T_max 0.9796
_exptl_absorpt_correction_T_min 0.9636
_exptl_absorpt_correction_type empirical
_exptl_absorpt_process_details 'APEX2-W2K/NT (Bruker, 2006)'
_exptl_crystal_colour orange-red
_exptl_crystal_density_diffrn 1.368
_exptl_crystal_density_meas ?
_exptl_crystal_density_method 'not measured'
_exptl_crystal_description prism
_exptl_crystal_F_000 704
_exptl_crystal_size_max 0.18
_exptl_crystal_size_mid 0.10
_exptl_crystal_size_min 0.10
_refine_diff_density_max 0.227
_refine_diff_density_min -0.217
_refine_diff_density_rms 0.036
_refine_ls_extinction_coef 0.0017(9)
_refine_ls_extinction_expression Fc^*^=kFc[1+0.001xFc^2^\l^3^/sin(2\q)]^-1/4^
_refine_ls_extinction_method SHELXL
_refine_ls_goodness_of_fit_ref 1.005
_refine_ls_hydrogen_treatment mixed
_refine_ls_matrix_type full
_refine_ls_number_parameters 227
_refine_ls_number_reflns 2356
_refine_ls_number_restraints 0
_refine_ls_restrained_S_all 1.005
_refine_ls_R_factor_all 0.1304
_refine_ls_R_factor_gt 0.0534
_refine_ls_shift/su_max 0.000
_refine_ls_shift/su_mean 0.000
_refine_ls_structure_factor_coef Fsqd
_refine_ls_weighting_details 'calc w=1/[\s^2^(Fo^2^)+(0.0407P)^2^+0.3871P] where P=(Fo^2^+2Fc^2^)/3'
_refine_ls_weighting_scheme calc
_refine_ls_wR_factor_gt 0.1022
_refine_ls_wR_factor_ref 0.1360
_reflns_number_gt 1156
_reflns_number_total 2356
_reflns_threshold_expression >2sigma(I)
_cod_data_source_file jp2040339_si_005.cif
_cod_data_source_block PN_C1_test11_120
_cod_depositor_comments
;
The following automatic conversions were performed:

'_symmetry_cell_setting' value 'Monoclinic' changed to 'monoclinic'
according to /home/saulius/struct/CIF-dictionaries/cif_core.dic
dictionary named 'cif_core.dic' version 2.4.1 from 2010-06-29.

Automatic conversion script
Id: cif_fix_values 1715 2011-07-08 13:25:40Z adriana 

The following automatic conversions were performed:

'_exptl_crystal_density_meas' value 'not measured' was changed to '?'
- the value is perceived as not measured.

Automatic conversion script
Id: cif_fix_values 3008 2015-01-20 13:52:24Z robertas 
;
_cod_original_sg_symbol_H-M P21/n
_cod_database_code 1501734

loop_
_symmetry_equiv_pos_as_xyz
'x, y, z'
'-x+1/2, y+1/2, -z+1/2'
'-x, -y, -z'
'x-1/2, -y-1/2, z-1/2'

loop_
_atom_site_label
_atom_site_type_symbol
_atom_site_fract_x
_atom_site_fract_y
_atom_site_fract_z
_atom_site_U_iso_or_equiv
_atom_site_adp_type
_atom_site_occupancy
_atom_site_symmetry_multiplicity
_atom_site_calc_flag
_atom_site_refinement_flags
S1 S 0.74793(17) 0.72051(16) 0.23081(6) 0.1084(6) Uani 1 1 d .
O1 O 1.1818(3) 0.7082(4) 0.12592(16) 0.0919(11) Uani 1 1 d .
O2 O 0.8059(4) 0.8534(4) -0.02051(14) 0.1046(12) Uani 1 1 d .
C8A C 0.7457(5) 0.9060(5) 0.12218(19) 0.0621(12) Uani 1 1 d .
C9 C 0.8973(4) 0.8704(4) 0.12363(18) 0.0559(11) Uani 1 1 d .
C9' C 0.9671(4) 0.8215(5) 0.07333(17) 0.0576(11) Uani 1 1 d .
C4A C 0.9112(5) 0.8173(5) 0.2389(2) 0.0807(14) Uani 1 1 d .
C9A' C 1.1067(5) 0.7373(5) 0.0790(2) 0.0662(13) Uani 1 1 d .
C6' C 1.0227(5) 0.7143(5) -0.0269(2) 0.0649(12) Uani 1 1 d .
C8 C 0.6776(5) 1.0082(6) 0.0776(2) 0.0767(13) Uani 1 1 d .
H8 H 0.7286 1.0595 0.0477 0.092 Uiso 1 1 calc R
C9A C 0.9706(5) 0.8846(5) 0.1869(2) 0.0647(12) Uani 1 1 d .
C1 C 1.0945(5) 0.9731(6) 0.1965(2) 0.0829(14) Uani 1 1 d .
H1 H 1.1320 1.0237 0.1623 0.099 Uiso 1 1 calc R
C10A C 0.6688(5) 0.8363(5) 0.1683(2) 0.0792(14) Uani 1 1 d .
C1' C 1.1338(5) 0.6772(5) 0.0152(2) 0.0653(12) Uani 1 1 d .
C5' C 1.0209(6) 0.6700(6) -0.0898(2) 0.0880(15) Uani 1 1 d .
H5' H 0.9457 0.6957 -0.1183 0.106 Uiso 1 1 calc R
C8A' C 0.9141(5) 0.8034(5) 0.0055(2) 0.0680(12) Uani 1 1 d .
C2' C 1.2475(5) 0.5900(5) -0.0038(3) 0.0921(16) Uani 1 1 d .
H2' H 1.3219 0.5619 0.0247 0.111 Uiso 1 1 calc R
C5 C 0.5217(7) 0.8542(8) 0.1658(3) 0.110(2) Uani 1 1 d .
H5 H 0.4683 0.8002 0.1943 0.132 Uiso 1 1 calc R
C7 C 0.5359(6) 1.0349(7) 0.0770(3) 0.1002(17) Uani 1 1 d .
H7 H 0.4914 1.1065 0.0479 0.120 Uiso 1 1 calc R
C4' C 1.1358(7) 0.5856(6) -0.1084(3) 0.105(2) Uani 1 1 d .
H4' H 1.1381 0.5546 -0.1504 0.126 Uiso 1 1 calc R
C3 C 1.1069(9) 0.9130(9) 0.3055(3) 0.132(3) Uani 1 1 d .
H3 H 1.1540 0.9192 0.3453 0.159 Uiso 1 1 calc R
C3' C 1.2463(7) 0.5464(6) -0.0667(3) 0.106(2) Uani 1 1 d .
H3' H 1.3220 0.4894 -0.0810 0.127 Uiso 1 1 calc R
C2 C 1.1626(6) 0.9875(7) 0.2552(3) 0.1112(19) Uani 1 1 d .
H2 H 1.2454 1.0470 0.2609 0.133 Uiso 1 1 calc R
C4 C 0.9823(8) 0.8290(7) 0.2977(3) 0.115(2) Uani 1 1 d .
H4 H 0.9456 0.7797 0.3324 0.138 Uiso 1 1 calc R
C6 C 0.4616(7) 0.9540(9) 0.1200(3) 0.121(2) Uani 1 1 d .
H6 H 0.3651 0.9679 0.1179 0.145 Uiso 1 1 calc R

loop_
_atom_site_aniso_label
_atom_site_aniso_U_11
_atom_site_aniso_U_22
_atom_site_aniso_U_33
_atom_site_aniso_U_23
_atom_site_aniso_U_13
_atom_site_aniso_U_12
S1 0.1540(15) 0.0788(10) 0.1011(11) 0.0023(8) 0.0681(10) -0.0177(9)
O1 0.078(2) 0.109(3) 0.088(2) -0.001(2) -0.0023(19) 0.0210(19)
O2 0.102(3) 0.139(3) 0.072(2) -0.007(2) -0.001(2) 0.043(2)
C8A 0.059(3) 0.063(3) 0.065(3) -0.013(2) 0.016(2) -0.008(2)
C9 0.059(3) 0.046(3) 0.064(3) 0.003(2) 0.011(2) -0.006(2)
C9' 0.055(3) 0.061(3) 0.058(3) 0.003(2) 0.014(2) -0.003(2)
C4A 0.111(4) 0.073(3) 0.060(3) 0.000(3) 0.022(3) 0.014(3)
C9A' 0.066(4) 0.065(3) 0.070(3) 0.005(3) 0.019(3) -0.009(3)
C6' 0.084(4) 0.054(3) 0.059(3) 0.007(2) 0.024(3) -0.003(3)
C8 0.057(4) 0.091(4) 0.082(3) -0.014(3) 0.005(3) 0.003(3)
C9A 0.074(3) 0.058(3) 0.062(3) -0.007(2) 0.008(3) 0.004(3)
C1 0.087(4) 0.080(4) 0.080(4) -0.013(3) -0.007(3) 0.006(3)
C10A 0.097(4) 0.066(3) 0.080(3) -0.011(2) 0.037(3) -0.020(3)
C1' 0.074(3) 0.053(3) 0.072(3) 0.003(2) 0.026(3) -0.001(2)
C5' 0.123(4) 0.076(3) 0.069(3) 0.007(3) 0.031(3) 0.002(3)
C8A' 0.072(3) 0.067(3) 0.068(3) 0.010(3) 0.019(3) 0.003(3)
C2' 0.093(4) 0.075(4) 0.113(4) 0.001(3) 0.043(3) 0.008(3)
C5 0.090(5) 0.108(5) 0.140(6) -0.034(4) 0.057(4) -0.034(4)
C7 0.075(4) 0.118(5) 0.106(4) -0.038(4) -0.005(3) 0.015(4)
C4' 0.155(6) 0.079(4) 0.088(4) -0.006(3) 0.052(4) -0.007(4)
C3 0.165(7) 0.151(7) 0.074(4) -0.025(5) -0.034(5) 0.055(6)
C3' 0.127(6) 0.077(4) 0.124(5) -0.010(4) 0.071(4) 0.009(4)
C2 0.110(5) 0.112(5) 0.107(5) -0.039(4) -0.021(4) 0.016(4)
C4 0.172(7) 0.105(5) 0.071(4) 0.004(4) 0.018(4) 0.039(5)
C6 0.075(5) 0.136(6) 0.156(7) -0.056(5) 0.030(5) -0.026(4)

loop_
_atom_type_symbol
_atom_type_description
_atom_type_scat_dispersion_real
_atom_type_scat_dispersion_imag
_atom_type_scat_source
C C 0.0033 0.0016 'International Tables Vol C Tables 4.2.6.8 and 6.1.1.4'
H H 0.0000 0.0000 'International Tables Vol C Tables 4.2.6.8 and 6.1.1.4'
O O 0.0106 0.0060 'International Tables Vol C Tables 4.2.6.8 and 6.1.1.4'
S S 0.1246 0.1234 'International Tables Vol C Tables 4.2.6.8 and 6.1.1.4'

loop_
_geom_angle_atom_site_label_1
_geom_angle_atom_site_label_2
_geom_angle_atom_site_label_3
_geom_angle
C4A S1 C10A 99.5(2)
C8 C8A C10A 118.6(4)
C8 C8A C9 123.0(4)
C10A C8A C9 118.5(4)
C9' C9 C9A 120.6(4)
C9' C9 C8A 125.4(4)
C9A C9 C8A 113.9(3)
C9 C9' C8A' 129.2(4)
C9 C9' C9A' 123.9(4)
C8A' C9' C9A' 105.6(4)
C4 C4A C9A 119.2(5)
C4 C4A S1 119.8(4)
C9A C4A S1 121.0(4)
O1 C9A' C1' 123.7(4)
O1 C9A' C9' 129.0(4)
C1' C9A' C9' 107.0(4)
C1' C6' C5' 121.7(4)
C1' C6' C8A' 110.0(4)
C5' C6' C8A' 128.2(5)
C7 C8 C8A 121.1(5)
C4A C9A C1 118.8(5)
C4A C9A C9 119.8(4)
C1 C9A C9 121.2(4)
C2 C1 C9A 121.5(5)
C8A C10A C5 120.7(5)
C8A C10A S1 122.1(4)
C5 C10A S1 117.2(4)
C6' C1' C2' 120.8(4)
C6' C1' C9A' 110.1(4)
C2' C1' C9A' 129.1(5)
C4' C5' C6' 116.9(5)
O2 C8A' C6' 124.1(4)
O2 C8A' C9' 128.7(4)
C6' C8A' C9' 107.2(4)
C3' C2' C1' 117.6(5)
C6 C5 C10A 117.1(6)
C6 C7 C8 118.7(6)
C3' C4' C5' 121.9(5)
C2 C3 C4 120.7(7)
C4' C3' C2' 121.1(5)
C1 C2 C3 119.1(6)
C3 C4 C4A 120.6(6)
C5 C6 C7 123.4(7)

loop_
_geom_bond_atom_site_label_1
_geom_bond_atom_site_label_2
_geom_bond_distance
S1 C4A 1.749(5)
S1 C10A 1.754(5)
O1 C9A' 1.210(5)
O2 C8A' 1.209(4)
C8A C8 1.387(5)
C8A C10A 1.390(5)
C8A C9 1.480(5)
C9 C9' 1.361(5)
C9 C9A 1.474(5)
C9' C8A' 1.499(5)
C9' C9A' 1.500(5)
C4A C4 1.383(7)
C4A C9A 1.392(5)
C9A' C1' 1.481(5)
C6' C1' 1.373(5)
C6' C5' 1.383(5)
C6' C8A' 1.480(5)
C8 C7 1.375(6)
C9A C1 1.392(5)
C1 C2 1.369(6)
C10A C5 1.415(6)
C1' C2' 1.386(5)
C5' C4' 1.380(6)
C2' C3' 1.383(6)
C5 C6 1.362(7)
C7 C6 1.369(7)
C4' C3' 1.367(7)
C3 C2 1.371(8)
C3 C4 1.376(7)

loop_
_geom_torsion_atom_site_label_1
_geom_torsion_atom_site_label_2
_geom_torsion_atom_site_label_3
_geom_torsion_atom_site_label_4
_geom_torsion
C8 C8A C9 C9' -49.8(6)
C10A C8A C9 C9' 131.5(4)
C8 C8A C9 C9A 133.1(4)
C10A C8A C9 C9A -45.7(5)
C9A C9 C9' C8A' -178.2(4)
C8A C9 C9' C8A' 4.8(6)
C9A C9 C9' C9A' 16.8(6)
C8A C9 C9' C9A' -160.2(4)
C10A S1 C4A C4 147.5(4)
C10A S1 C4A C9A -31.8(4)
C9 C9' C9A' O1 -4.6(7)
C8A' C9' C9A' O1 -172.6(4)
C9 C9' C9A' C1' 169.6(3)
C8A' C9' C9A' C1' 1.6(4)
C10A C8A C8 C7 -2.9(6)
C9 C8A C8 C7 178.4(4)
C4 C4A C9A C1 -5.1(6)
S1 C4A C9A C1 174.3(3)
C4 C4A C9A C9 178.9(4)
S1 C4A C9A C9 -1.8(5)
C9' C9 C9A C4A -132.9(4)
C8A C9 C9A C4A 44.4(5)
C9' C9 C9A C1 51.2(5)
C8A C9 C9A C1 -131.5(4)
C4A C9A C1 C2 3.6(7)
C9 C9A C1 C2 179.6(4)
C8 C8A C10A C5 6.9(6)
C9 C8A C10A C5 -174.3(4)
C8 C8A C10A S1 -174.2(3)
C9 C8A C10A S1 4.6(5)
C4A S1 C10A C8A 30.5(4)
C4A S1 C10A C5 -150.5(4)
C5' C6' C1' C2' -1.4(6)
C8A' C6' C1' C2' 178.4(4)
C5' C6' C1' C9A' -179.3(4)
C8A' C6' C1' C9A' 0.6(5)
O1 C9A' C1' C6' 173.2(4)
C9' C9A' C1' C6' -1.4(4)
O1 C9A' C1' C2' -4.4(7)
C9' C9A' C1' C2' -179.0(4)
C1' C6' C5' C4' 0.3(6)
C8A' C6' C5' C4' -179.5(4)
C1' C6' C8A' O2 178.7(4)
C5' C6' C8A' O2 -1.4(7)
C1' C6' C8A' C9' 0.5(4)
C5' C6' C8A' C9' -179.7(4)
C9 C9' C8A' O2 13.4(7)
C9A' C9' C8A' O2 -179.4(5)
C9 C9' C8A' C6' -168.4(4)
C9A' C9' C8A' C6' -1.3(4)
C6' C1' C2' C3' 1.7(6)
C9A' C1' C2' C3' 179.2(4)
C8A C10A C5 C6 -5.7(8)
S1 C10A C5 C6 175.3(4)
C8A C8 C7 C6 -2.2(7)
C6' C5' C4' C3' 0.4(7)
C5' C4' C3' C2' 0.0(9)
C1' C2' C3' C4' -1.0(7)
C9A C1 C2 C3 -0.1(8)
C4 C3 C2 C1 -2.0(9)
C2 C3 C4 C4A 0.5(10)
C9A C4A C4 C3 3.1(8)
S1 C4A C4 C3 -176.2(5)
C10A C5 C6 C7 0.5(9)
C8 C7 C6 C5 3.4(9)
C9A C9 C9' C8A 177.0(6)
C9A' C9 C9' C8A' 165.0(7)
